data_7062823
loop_
_publ_author_name
'Garc\'ia-Guzm\'an, Oscar L.'
'Flores-Romero, V\'ictor'
'Rojas-Montoya, Iv\'an D.'
'Garc\'ia-Montalvo, Ver\'onica'
'Rivera, Margarita'
'Jim\'enez-Sandoval, Omar'
'Mu\~noz-Hern\'andez, Miguel \'Angel'
'Hern\'andez-Ortega, Sim\'on'

_publ_section_title
;
 Aerosol-assisted chemical vapor deposition of MSe and MSSe thin films
 using zinc(ii) and cadmium(ii) single source precursors containing hybrid
 Se,X-PNC ligands
;
_journal_issue 45
_journal_name_full 'New Journal of Chemistry'
_journal_page_first 21033
_journal_page_last 21048
_journal_paper_doi 10.1039/D3NJ04505F
_journal_volume 47
_journal_year 2023
_chemical_formula_moiety 'C24 H48 Cd N4 P2 S2 Se2'
_chemical_formula_sum 'C24 H48 Cd N4 P2 S2 Se2'
_chemical_formula_weight 789.04
_space_group_crystal_system monoclinic
_space_group_IT_number 15
_space_group_name_Hall '-C 2yc'
_space_group_name_H-M_alt 'C 1 2/c 1'
_atom_sites_solution_hydrogens geom
_atom_sites_solution_primary direct
_atom_sites_solution_secondary difmap
_audit_creation_method SHELXL-2019/3
_audit_update_record
;
2023-05-30 deposited with the CCDC.	2023-10-23 downloaded from the CCDC.
;
_cell_angle_alpha 90
_cell_angle_beta 113.1140(10)
_cell_angle_gamma 90
_cell_formula_units_Z 4
_cell_length_a 16.1883(2)
_cell_length_b 17.1917(2)
_cell_length_c 13.48050(10)
_cell_measurement_reflns_used 9473
_cell_measurement_temperature 298(2)
_cell_measurement_theta_max 25.33
_cell_measurement_theta_min 2.74
_cell_volume 3450.52(7)
_computing_cell_refinement 'APEX2 V2012 (Bruker, 2012)'
_computing_data_collection 'APEX2 V2012 (Bruker, 2012)'
_computing_data_reduction 'SAINT V8.27B  (Bruker, 2012)'
_computing_molecular_graphics 'SHELXTL  (Sheldrick, 2013)'
_computing_publication_material 'SHELXL-2018/3 (Sheldrick, 2015)'
_computing_structure_refinement 'SHELXL-2019/2 (Sheldrick, 2019)'
_computing_structure_solution 'SHELXTL  (Sheldrick, 2013)'
_diffrn_ambient_temperature 298(2)
_diffrn_detector_area_resol_mean 0.83
_diffrn_measured_fraction_theta_full 0.999
_diffrn_measured_fraction_theta_max 0.999
_diffrn_measurement_device_type 'Bruker APEX2 CCD area detector'
_diffrn_measurement_method 'omega scans'
_diffrn_radiation_type MoK\a
_diffrn_radiation_wavelength 0.71073
_diffrn_reflns_av_R_equivalents 0.0247
_diffrn_reflns_av_unetI/netI 0.0192
_diffrn_reflns_Laue_measured_fraction_full 0.999
_diffrn_reflns_Laue_measured_fraction_max 0.999
_diffrn_reflns_limit_h_max 19
_diffrn_reflns_limit_h_min -19
_diffrn_reflns_limit_k_max 20
_diffrn_reflns_limit_k_min -20
_diffrn_reflns_limit_l_max 14
_diffrn_reflns_limit_l_min -16
_diffrn_reflns_number 14591
_diffrn_reflns_point_group_measured_fraction_full 0.999
_diffrn_reflns_point_group_measured_fraction_max 0.999
_diffrn_reflns_theta_full 25.242
_diffrn_reflns_theta_max 25.343
_diffrn_reflns_theta_min 2.051
_exptl_absorpt_coefficient_mu 2.976
_exptl_absorpt_correction_T_max 0.7452
_exptl_absorpt_correction_T_min 0.5449
_exptl_absorpt_correction_type multi-scan
_exptl_absorpt_process_details
; 
 SADABS 2016/2: Krause, L., Herbst-Irmer, R., Sheldrick G.M. & Stalke D., 
 J. Appl. Cryst. 48 (2015) 3-10 
;
_exptl_crystal_colour colourless
_exptl_crystal_density_diffrn 1.519
_exptl_crystal_description Prism
_exptl_crystal_F_000 1592
_exptl_crystal_size_max 0.437
_exptl_crystal_size_mid 0.372
_exptl_crystal_size_min 0.114
_refine_diff_density_max 0.376
_refine_diff_density_min -0.493
_refine_diff_density_rms 0.068
_refine_ls_extinction_method none
_refine_ls_goodness_of_fit_ref 1.039
_refine_ls_hydrogen_treatment constr
_refine_ls_matrix_type full
_refine_ls_number_parameters 163
_refine_ls_number_reflns 3162
_refine_ls_number_restraints 0
_refine_ls_restrained_S_all 1.039
_refine_ls_R_factor_all 0.0397
_refine_ls_R_factor_gt 0.0315
_refine_ls_shift/su_max 0.000
_refine_ls_shift/su_mean 0.000
_refine_ls_structure_factor_coef Fsqd
_refine_ls_weighting_details 'w=1/[\s^2^(Fo^2^)+(0.0422P)^2^+3.6949P] where P=(Fo^2^+2Fc^2^)/3'
_refine_ls_weighting_scheme calc
_refine_ls_wR_factor_gt 0.0793
_refine_ls_wR_factor_ref 0.0840
_reflns_Friedel_coverage 0.000
_reflns_number_gt 2646
_reflns_number_total 3162
_reflns_threshold_expression 'I > 2\s(I)'
_cod_data_source_file d3nj04505f2.cif
_cod_data_source_block COMPOUND-5
_cod_depositor_comments 'Adding full bibliography for 7062822--7062824.cif.'
_cod_original_sg_symbol_H-M 'C 2/c'
_cod_database_code 7062823
_shelx_shelxl_version_number 2019/3
_shelx_space_group_comment
; 
The symmetry employed for this shelxl refinement is uniquely defined 
by the following loop, which should always be used as a source of 
symmetry information in preference to the above space-group names. 
They are only intended as comments. 
;
_shelx_estimated_absorpt_t_min 0.356
_shelx_estimated_absorpt_t_max 0.728
_exptl_absorpt_special_details
; 
 The following wavelength and cell were deduced by SADABS from the 
 direction cosines etc. They are given here for emergency use only: 
 CELL 0.71070   16.178   17.182   13.467   90.004  113.090   90.017 
  
;

loop_
_space_group_symop_operation_xyz
'x, y, z'
'-x, y, -z+1/2'
'x+1/2, y+1/2, z'
'-x+1/2, y+1/2, -z+1/2'
'-x, -y, -z'
'x, -y, z-1/2'
'-x+1/2, -y+1/2, -z'
'x+1/2, -y+1/2, z-1/2'

loop_
_atom_site_label
_atom_site_type_symbol
_atom_site_fract_x
_atom_site_fract_y
_atom_site_fract_z
_atom_site_U_iso_or_equiv
_atom_site_adp_type
_atom_site_occupancy
_atom_site_site_symmetry_order
_atom_site_calc_flag
_atom_site_refinement_flags_posn
_atom_site_refinement_flags_adp
_atom_site_refinement_flags_occupancy
_atom_site_disorder_assembly
_atom_site_disorder_group
Cd1 Cd 0.500000 0.18508(2) 0.250000 0.06563(14) Uani 1 2 d S T P . .
Se1 Se 0.39945(3) 0.26547(3) 0.32627(3) 0.08551(17) Uani 1 1 d . . . . .
S1 S 0.60295(6) 0.10578(6) 0.40530(6) 0.0720(3) Uani 1 1 d . . . . .
P1 P 0.50198(5) 0.25695(4) 0.48801(6) 0.04973(19) Uani 1 1 d . . . . .
N1 N 0.52918(16) 0.17179(13) 0.53747(19) 0.0506(5) Uani 1 1 d . . . . .
N2 N 0.59540(18) 0.05422(15) 0.5859(2) 0.0591(6) Uani 1 1 d . . . . .
C1 C 0.57185(18) 0.11372(16) 0.5154(2) 0.0472(6) Uani 1 1 d . . . . .
C2 C 0.5912(3) 0.0611(2) 0.6921(3) 0.0735(10) Uani 1 1 d . . . . .
H2A H 0.563188 0.015097 0.706715 0.088 Uiso 1 1 calc R U . . .
H2B H 0.554995 0.105890 0.693018 0.088 Uiso 1 1 calc R U . . .
C3 C 0.6833(3) 0.0701(3) 0.7767(3) 0.0899(12) Uani 1 1 d . . . . .
H3A H 0.680106 0.071876 0.847071 0.108 Uiso 1 1 calc R U . . .
H3B H 0.708689 0.118916 0.765924 0.108 Uiso 1 1 calc R U . . .
C4 C 0.7433(3) 0.0045(3) 0.7741(3) 0.0954(13) Uani 1 1 d . . . . .
H4A H 0.724229 -0.042931 0.797842 0.115 Uiso 1 1 calc R U . . .
H4B H 0.804401 0.015583 0.823476 0.115 Uiso 1 1 calc R U . . .
C5 C 0.7408(3) -0.0071(3) 0.6625(4) 0.0924(13) Uani 1 1 d . . . . .
H5A H 0.773952 -0.053872 0.661360 0.111 Uiso 1 1 calc R U . . .
H5B H 0.770337 0.036497 0.644314 0.111 Uiso 1 1 calc R U . . .
C6 C 0.6466(3) -0.0140(2) 0.5791(3) 0.0798(10) Uani 1 1 d . . . . .
H6A H 0.647448 -0.017387 0.507744 0.096 Uiso 1 1 calc R U . . .
H6B H 0.618650 -0.060749 0.591827 0.096 Uiso 1 1 calc R U . . .
C7 C 0.6046(3) 0.3083(2) 0.5024(3) 0.0785(10) Uani 1 1 d . . . . .
H7 H 0.630168 0.277410 0.460195 0.094 Uiso 1 1 calc R U . . .
C8 C 0.6738(3) 0.3034(3) 0.6170(5) 0.122(2) Uani 1 1 d . . . . .
H8A H 0.730566 0.322013 0.619621 0.147 Uiso 1 1 calc R U . . .
H8B H 0.679949 0.250326 0.640932 0.147 Uiso 1 1 calc R U . . .
H8C H 0.654863 0.334781 0.663103 0.147 Uiso 1 1 calc R U . . .
C9 C 0.5920(4) 0.3890(3) 0.4524(5) 0.133(2) Uani 1 1 d . . . . .
H9A H 0.578736 0.425295 0.498159 0.159 Uiso 1 1 calc R U . . .
H9B H 0.543226 0.388010 0.382805 0.159 Uiso 1 1 calc R U . . .
H9C H 0.646081 0.404529 0.444524 0.159 Uiso 1 1 calc R U . . .
C10 C 0.4554(3) 0.2996(2) 0.5801(3) 0.0773(10) Uani 1 1 d . . . . .
H10 H 0.503222 0.298326 0.652532 0.093 Uiso 1 1 calc R U . . .
C11 C 0.4262(5) 0.3829(3) 0.5563(6) 0.162(3) Uani 1 1 d . . . . .
H11A H 0.374883 0.385773 0.489224 0.195 Uiso 1 1 calc R U . . .
H11B H 0.474408 0.413027 0.551403 0.195 Uiso 1 1 calc R U . . .
H11C H 0.410803 0.403078 0.613222 0.195 Uiso 1 1 calc R U . . .
C12 C 0.3803(4) 0.2501(3) 0.5832(5) 0.125(2) Uani 1 1 d . . . . .
H12A H 0.357800 0.272041 0.633165 0.150 Uiso 1 1 calc R U . . .
H12B H 0.402072 0.198461 0.605791 0.150 Uiso 1 1 calc R U . . .
H12C H 0.332941 0.248195 0.512611 0.150 Uiso 1 1 calc R U . . .

loop_
_atom_site_aniso_label
_atom_site_aniso_U_11
_atom_site_aniso_U_22
_atom_site_aniso_U_33
_atom_site_aniso_U_23
_atom_site_aniso_U_13
_atom_site_aniso_U_12
Cd1 0.0747(2) 0.0752(2) 0.04306(18) 0.000 0.01889(15) 0.000
Se1 0.0689(3) 0.1127(3) 0.0600(2) 0.0014(2) 0.00917(18) 0.0341(2)
S1 0.0799(6) 0.0918(6) 0.0480(4) 0.0026(4) 0.0290(4) 0.0284(5)
P1 0.0453(4) 0.0498(4) 0.0531(4) -0.0033(3) 0.0182(3) 0.0015(3)
N1 0.0503(13) 0.0525(14) 0.0524(13) -0.0022(11) 0.0236(11) 0.0007(11)
N2 0.0650(16) 0.0530(14) 0.0621(15) 0.0051(12) 0.0279(13) 0.0084(12)
C1 0.0414(14) 0.0517(16) 0.0457(14) -0.0069(12) 0.0140(11) -0.0058(12)
C2 0.090(3) 0.071(2) 0.081(2) 0.0235(18) 0.056(2) 0.0141(19)
C3 0.117(3) 0.094(3) 0.058(2) 0.0149(19) 0.033(2) 0.006(3)
C4 0.084(3) 0.113(3) 0.082(3) 0.031(2) 0.025(2) 0.014(2)
C5 0.080(3) 0.102(3) 0.112(3) 0.033(3) 0.055(3) 0.030(2)
C6 0.101(3) 0.059(2) 0.082(2) 0.0061(18) 0.039(2) 0.0222(19)
C7 0.074(2) 0.068(2) 0.099(3) 0.0011(19) 0.040(2) -0.0167(18)
C8 0.070(3) 0.112(4) 0.145(5) 0.009(3) 0.000(3) -0.039(3)
C9 0.166(6) 0.096(3) 0.140(5) 0.017(3) 0.065(4) -0.047(4)
C10 0.078(2) 0.080(2) 0.079(2) -0.0096(19) 0.037(2) 0.0191(19)
C11 0.241(8) 0.109(4) 0.179(6) 0.012(4) 0.128(6) 0.081(5)
C12 0.099(4) 0.167(5) 0.145(5) -0.022(4) 0.089(4) -0.005(3)

loop_
_atom_type_symbol
_atom_type_description
_atom_type_scat_dispersion_real
_atom_type_scat_dispersion_imag
_atom_type_scat_source
C C 0.0033 0.0016 'International Tables Vol C Tables 4.2.6.8 and 6.1.1.4'
H H 0.0000 0.0000 'International Tables Vol C Tables 4.2.6.8 and 6.1.1.4'
N N 0.0061 0.0033 'International Tables Vol C Tables 4.2.6.8 and 6.1.1.4'
P P 0.1023 0.0942 'International Tables Vol C Tables 4.2.6.8 and 6.1.1.4'
S S 0.1246 0.1234 'International Tables Vol C Tables 4.2.6.8 and 6.1.1.4'
Se Se -0.0929 2.2259 'International Tables Vol C Tables 4.2.6.8 and 6.1.1.4'
Cd Cd -0.8075 1.2024 'International Tables Vol C Tables 4.2.6.8 and 6.1.1.4'

loop_
_geom_angle_atom_site_label_1
_geom_angle_atom_site_label_2
_geom_angle_atom_site_label_3
_geom_angle
_geom_angle_site_symmetry_1
_geom_angle_site_symmetry_3
_geom_angle_publ_flag
S1 Cd1 S1 114.08(5) 2_655 . ?
S1 Cd1 Se1 105.648(19) 2_655 2_655 ?
S1 Cd1 Se1 107.55(3) . 2_655 ?
S1 Cd1 Se1 107.55(3) 2_655 . ?
S1 Cd1 Se1 105.649(19) . . ?
Se1 Cd1 Se1 116.67(3) 2_655 . ?
P1 Se1 Cd1 90.61(2) . . ?
C1 S1 Cd1 110.35(10) . . ?
N1 P1 C7 107.99(16) . . ?
N1 P1 C10 101.67(16) . . ?
C7 P1 C10 109.49(19) . . ?
N1 P1 Se1 117.33(10) . . ?
C7 P1 Se1 112.37(14) . . ?
C10 P1 Se1 107.30(14) . . ?
C1 N1 P1 133.3(2) . . ?
C1 N2 C6 125.3(3) . . ?
C1 N2 C2 121.3(3) . . ?
C6 N2 C2 111.8(3) . . ?
N1 C1 N2 116.5(2) . . ?
N1 C1 S1 127.1(2) . . ?
N2 C1 S1 116.3(2) . . ?
N2 C2 C3 109.9(3) . . ?
N2 C2 H2A 109.7 . . ?
C3 C2 H2A 109.7 . . ?
N2 C2 H2B 109.7 . . ?
C3 C2 H2B 109.7 . . ?
H2A C2 H2B 108.2 . . ?
C2 C3 C4 111.6(4) . . ?
C2 C3 H3A 109.3 . . ?
C4 C3 H3A 109.3 . . ?
C2 C3 H3B 109.3 . . ?
C4 C3 H3B 109.3 . . ?
H3A C3 H3B 108.0 . . ?
C3 C4 C5 111.2(3) . . ?
C3 C4 H4A 109.4 . . ?
C5 C4 H4A 109.4 . . ?
C3 C4 H4B 109.4 . . ?
C5 C4 H4B 109.4 . . ?
H4A C4 H4B 108.0 . . ?
C4 C5 C6 112.3(3) . . ?
C4 C5 H5A 109.2 . . ?
C6 C5 H5A 109.2 . . ?
C4 C5 H5B 109.2 . . ?
C6 C5 H5B 109.2 . . ?
H5A C5 H5B 107.9 . . ?
N2 C6 C5 109.0(3) . . ?
N2 C6 H6A 109.9 . . ?
C5 C6 H6A 109.9 . . ?
N2 C6 H6B 109.9 . . ?
C5 C6 H6B 109.9 . . ?
H6A C6 H6B 108.3 . . ?
C8 C7 C9 114.8(4) . . ?
C8 C7 P1 111.1(3) . . ?
C9 C7 P1 115.9(3) . . ?
C8 C7 H7 104.5 . . ?
C9 C7 H7 104.5 . . ?
P1 C7 H7 104.5 . . ?
C7 C8 H8A 109.5 . . ?
C7 C8 H8B 109.5 . . ?
H8A C8 H8B 109.5 . . ?
C7 C8 H8C 109.5 . . ?
H8A C8 H8C 109.5 . . ?
H8B C8 H8C 109.5 . . ?
C7 C9 H9A 109.5 . . ?
C7 C9 H9B 109.5 . . ?
H9A C9 H9B 109.5 . . ?
C7 C9 H9C 109.5 . . ?
H9A C9 H9C 109.5 . . ?
H9B C9 H9C 109.5 . . ?
C12 C10 C11 110.9(4) . . ?
C12 C10 P1 110.2(3) . . ?
C11 C10 P1 114.5(3) . . ?
C12 C10 H10 107.0 . . ?
C11 C10 H10 107.0 . . ?
P1 C10 H10 107.0 . . ?
C10 C11 H11A 109.5 . . ?
C10 C11 H11B 109.5 . . ?
H11A C11 H11B 109.5 . . ?
C10 C11 H11C 109.5 . . ?
H11A C11 H11C 109.5 . . ?
H11B C11 H11C 109.5 . . ?
C10 C12 H12A 109.5 . . ?
C10 C12 H12B 109.5 . . ?
H12A C12 H12B 109.5 . . ?
C10 C12 H12C 109.5 . . ?
H12A C12 H12C 109.5 . . ?
H12B C12 H12C 109.5 . . ?

loop_
_geom_bond_atom_site_label_1
_geom_bond_atom_site_label_2
_geom_bond_distance
_geom_bond_site_symmetry_2
_geom_bond_publ_flag
Cd1 S1 2.5060(9) 2_655 ?
Cd1 S1 2.5060(9) . ?
Cd1 Se1 2.6325(4) 2_655 ?
Cd1 Se1 2.6325(4) . ?
Se1 P1 2.1654(8) . ?
S1 C1 1.750(3) . ?
P1 N1 1.597(2) . ?
P1 C7 1.824(4) . ?
P1 C10 1.838(4) . ?
N1 C1 1.313(4) . ?
N2 C1 1.345(4) . ?
N2 C6 1.459(4) . ?
N2 C2 1.465(4) . ?
C2 C3 1.488(6) . ?
C2 H2A 0.9700 . ?
C2 H2B 0.9700 . ?
C3 C4 1.498(6) . ?
C3 H3A 0.9700 . ?
C3 H3B 0.9700 . ?
C4 C5 1.503(6) . ?
C4 H4A 0.9700 . ?
C4 H4B 0.9700 . ?
C5 C6 1.503(6) . ?
C5 H5A 0.9700 . ?
C5 H5B 0.9700 . ?
C6 H6A 0.9700 . ?
C6 H6B 0.9700 . ?
C7 C8 1.513(6) . ?
C7 C9 1.521(6) . ?
C7 H7 0.9800 . ?
C8 H8A 0.9600 . ?
C8 H8B 0.9600 . ?
C8 H8C 0.9600 . ?
C9 H9A 0.9600 . ?
C9 H9B 0.9600 . ?
C9 H9C 0.9600 . ?
C10 C12 1.497(6) . ?
C10 C11 1.503(6) . ?
C10 H10 0.9800 . ?
C11 H11A 0.9600 . ?
C11 H11B 0.9600 . ?
C11 H11C 0.9600 . ?
C12 H12A 0.9600 . ?
C12 H12B 0.9600 . ?
C12 H12C 0.9600 . ?
